data_4350327
loop_
_publ_author_name
'Adams, Harry'
'Gardner, Hannah C.'
'McRoy, Richard A.'
'Morris, Michael J.'
'Motley, Jeffrey C.'
'Torker, Sebastian'

_publ_section_title
;
 Heterometallic dithiolene complexes formed by stepwise displacement of
 cyclopentadienyl ligands from nickelocene with CpMo(S2C2Ph2)2.
;
_journal_issue 26
_journal_name_full 'Inorganic chemistry'
_journal_page_first 10967
_journal_page_last 10975
_journal_paper_doi 10.1021/ic0606227
_journal_volume 45
_journal_year 2006
_chemical_formula_sum 'C33 H25 Mo S4'
_chemical_formula_weight 645.71
_space_group_IT_number 2
_space_group_name_Hall '-P 1'
_space_group_name_H-M_alt 'P -1'
_symmetry_cell_setting triclinic
_symmetry_space_group_name_H-M 'P -1'
_atom_sites_solution_hydrogens geom
_atom_sites_solution_primary direct
_atom_sites_solution_secondary difmap
_audit_creation_method SHELXL-97
_cell_angle_alpha 79.504(3)
_cell_angle_beta 81.005(3)
_cell_angle_gamma 70.743(3)
_cell_formula_units_Z 2
_cell_length_a 11.1395(19)
_cell_length_b 11.408(2)
_cell_length_c 11.938(2)
_cell_measurement_reflns_used 1016
_cell_measurement_temperature 150(2)
_cell_measurement_theta_max 56.574
_cell_measurement_theta_min 4.529
_cell_volume 1400.6(4)
_computing_cell_refinement 'Bruker SMART'
_computing_data_collection 'Bruker SMART'
_computing_data_reduction 'Bruker SHELXTL'
_computing_molecular_graphics 'Bruker SHELXTL'
_computing_publication_material 'Bruker SHELXTL'
_computing_structure_refinement 'SHELXL-97 (Sheldrick, 1997)'
_computing_structure_solution 'SHELXS-97 (Sheldrick, 1990)'
_diffrn_ambient_temperature 150(2)
_diffrn_measured_fraction_theta_full 0.911
_diffrn_measured_fraction_theta_max 0.911
_diffrn_measurement_device_type 'CCD area detector'
_diffrn_measurement_method 'phi and omega scans'
_diffrn_radiation_monochromator graphite
_diffrn_radiation_source 'fine-focus sealed tube'
_diffrn_radiation_type MoK\a
_diffrn_radiation_wavelength 0.71073
_diffrn_reflns_av_R_equivalents 0.0237
_diffrn_reflns_av_sigmaI/netI 0.0312
_diffrn_reflns_limit_h_max 14
_diffrn_reflns_limit_h_min -14
_diffrn_reflns_limit_k_max 14
_diffrn_reflns_limit_k_min -14
_diffrn_reflns_limit_l_max 7
_diffrn_reflns_limit_l_min -15
_diffrn_reflns_number 8960
_diffrn_reflns_theta_full 28.32
_diffrn_reflns_theta_max 28.32
_diffrn_reflns_theta_min 1.74
_exptl_absorpt_coefficient_mu 0.789
_exptl_absorpt_correction_T_max 0.9113
_exptl_absorpt_correction_T_min 0.7279
_exptl_absorpt_correction_type multi-scan
_exptl_absorpt_process_details sadabs
_exptl_crystal_colour black
_exptl_crystal_density_diffrn 1.531
_exptl_crystal_density_method 'not measured'
_exptl_crystal_description block
_exptl_crystal_F_000 658
_exptl_crystal_size_max 0.43
_exptl_crystal_size_mid 0.31
_exptl_crystal_size_min 0.12
_refine_diff_density_max 1.104
_refine_diff_density_min -1.253
_refine_diff_density_rms 0.081
_refine_ls_extinction_method none
_refine_ls_goodness_of_fit_ref 1.057
_refine_ls_hydrogen_treatment mixed
_refine_ls_matrix_type full
_refine_ls_number_parameters 343
_refine_ls_number_reflns 6350
_refine_ls_number_restraints 0
_refine_ls_restrained_S_all 1.057
_refine_ls_R_factor_all 0.0339
_refine_ls_R_factor_gt 0.0314
_refine_ls_shift/su_max 0.001
_refine_ls_shift/su_mean 0.000
_refine_ls_structure_factor_coef Fsqd
_refine_ls_weighting_details 'calc w=1/[\s^2^(Fo^2^)+(0.0533P)^2^+0.6286P] where P=(Fo^2^+2Fc^2^)/3'
_refine_ls_weighting_scheme calc
_refine_ls_wR_factor_gt 0.0850
_refine_ls_wR_factor_ref 0.0870
_reflns_number_gt 5851
_reflns_number_total 6350
_reflns_threshold_expression >2sigma(I)
_cod_data_source_file ic0606227si20060412_122254.cif
_cod_data_source_block ims63m
_cod_depositor_comments
;
The following automatic conversions were performed:

data item '_symmetry_cell_setting' value 'Triclinic' was changed to
'triclinic' in accordance with the
/home/saulius/struct/COD-crude-data/automatic-downloads/DataCite-retrospective/ACS/depositions/lib/dictionaries/cif_core.dic
dictionary named 'cif_core.dic' version 2.4.2 last updated on
2011-04-26.

Automatic conversion script
Id: cif_fix_values 6909 2019-04-08 15:41:33Z antanas 
;
_cod_original_cell_volume 1400.7(4)
_cod_original_sg_symbol_H-M P-1
_cod_database_code 4350327

loop_
_symmetry_equiv_pos_as_xyz
'x, y, z'
'-x, -y, -z'

loop_
_atom_site_label
_atom_site_type_symbol
_atom_site_fract_x
_atom_site_fract_y
_atom_site_fract_z
_atom_site_U_iso_or_equiv
_atom_site_adp_type
_atom_site_occupancy
_atom_site_symmetry_multiplicity
_atom_site_calc_flag
_atom_site_refinement_flags
Mo1 Mo 0.251267(14) 0.025495(14) 0.324344(13) 0.01853(7) Uani 1 1 d .
S1 S 0.11719(5) -0.04895(5) 0.23780(4) 0.02315(11) Uani 1 1 d .
S2 S 0.30328(5) -0.18274(4) 0.41935(4) 0.02083(11) Uani 1 1 d .
S3 S 0.28087(5) 0.11225(5) 0.13017(4) 0.02322(11) Uani 1 1 d .
S4 S 0.47747(5) -0.00918(5) 0.30752(4) 0.02213(11) Uani 1 1 d .
C1 C 0.1528(3) 0.0799(2) 0.5083(2) 0.0384(6) Uani 1 1 d .
H1 H 0.1471 0.0189 0.5729 0.046 Uiso 1 1 calc R
C2 C 0.0618(2) 0.1345(2) 0.4294(2) 0.0365(5) Uani 1 1 d .
H2 H -0.0161 0.1165 0.4318 0.044 Uiso 1 1 calc R
C3 C 0.1048(2) 0.2199(2) 0.3466(2) 0.0325(5) Uani 1 1 d .
H3 H 0.0613 0.2700 0.2835 0.039 Uiso 1 1 calc R
C4 C 0.2248(2) 0.2180(2) 0.3738(2) 0.0312(5) Uani 1 1 d .
H4 H 0.2766 0.2661 0.3320 0.037 Uiso 1 1 calc R
C5 C 0.2534(2) 0.1309(2) 0.4752(2) 0.0348(5) Uani 1 1 d .
H5 H 0.3277 0.1109 0.5136 0.042 Uiso 1 1 calc R
C6 C 0.13812(18) -0.20570(18) 0.28937(16) 0.0205(4) Uani 1 1 d .
C7 C 0.21853(18) -0.26437(18) 0.37210(16) 0.0200(4) Uani 1 1 d .
C8 C 0.41656(19) 0.15715(18) 0.11832(16) 0.0207(4) Uani 1 1 d .
C9 C 0.50472(19) 0.10356(18) 0.19599(16) 0.0209(4) Uani 1 1 d .
C10 C 0.0659(2) -0.2659(2) 0.23559(16) 0.0234(4) Uani 1 1 d .
C11 C -0.0594(2) -0.2008(2) 0.21004(18) 0.0296(4) Uani 1 1 d .
H11 H -0.1005 -0.1195 0.2312 0.036 Uiso 1 1 calc R
C12 C -0.1241(2) -0.2545(3) 0.1538(2) 0.0392(6) Uani 1 1 d .
H12 H -0.2091 -0.2097 0.1369 0.047 Uiso 1 1 calc R
C13 C -0.0655(3) -0.3727(3) 0.1224(2) 0.0442(6) Uani 1 1 d .
H13 H -0.1103 -0.4091 0.0846 0.053 Uiso 1 1 calc R
C14 C 0.0590(3) -0.4380(3) 0.1464(2) 0.0404(6) Uani 1 1 d .
H14 H 0.0997 -0.5190 0.1245 0.048 Uiso 1 1 calc R
C15 C 0.1247(2) -0.3847(2) 0.20277(18) 0.0297(4) Uani 1 1 d .
H15 H 0.2100 -0.4297 0.2189 0.036 Uiso 1 1 calc R
C16 C 0.23536(19) -0.39239(18) 0.43515(16) 0.0207(4) Uani 1 1 d .
C17 C 0.3565(2) -0.4813(2) 0.43901(19) 0.0265(4) Uani 1 1 d .
H17 H 0.4282 -0.4628 0.3945 0.032 Uiso 1 1 calc R
C18 C 0.3729(2) -0.5967(2) 0.5075(2) 0.0304(5) Uani 1 1 d .
H18 H 0.4554 -0.6571 0.5085 0.037 Uiso 1 1 calc R
C19 C 0.2701(2) -0.6242(2) 0.57413(19) 0.0304(5) Uani 1 1 d .
H19 H 0.2822 -0.7020 0.6230 0.036 Uiso 1 1 calc R
C20 C 0.1488(2) -0.5377(2) 0.56939(19) 0.0303(5) Uani 1 1 d .
H20 H 0.0775 -0.5567 0.6141 0.036 Uiso 1 1 calc R
C21 C 0.1318(2) -0.4238(2) 0.49958(18) 0.0260(4) Uani 1 1 d .
H21 H 0.0482 -0.3660 0.4954 0.031 Uiso 1 1 calc R
C22 C 0.42433(18) 0.25690(19) 0.02016(17) 0.0216(4) Uani 1 1 d .
C23 C 0.3867(3) 0.3814(2) 0.0381(2) 0.0358(5) Uani 1 1 d .
H23 H 0.3656 0.4016 0.1139 0.043 Uiso 1 1 calc R
C24 C 0.3796(3) 0.4766(2) -0.0539(2) 0.0436(6) Uani 1 1 d .
H24 H 0.3523 0.5616 -0.0409 0.052 Uiso 1 1 calc R
C25 C 0.4122(2) 0.4478(2) -0.1642(2) 0.0379(5) Uani 1 1 d .
H25 H 0.4068 0.5129 -0.2272 0.046 Uiso 1 1 calc R
C26 C 0.4525(2) 0.3243(2) -0.18279(19) 0.0348(5) Uani 1 1 d .
H26 H 0.4766 0.3045 -0.2587 0.042 Uiso 1 1 calc R
C27 C 0.4580(2) 0.2287(2) -0.09116(18) 0.0274(4) Uani 1 1 d .
H27 H 0.4849 0.1439 -0.1047 0.033 Uiso 1 1 calc R
C28 C 0.62660(19) 0.13400(19) 0.18539(17) 0.0221(4) Uani 1 1 d .
C29 C 0.7105(2) 0.1204(2) 0.08531(18) 0.0283(4) Uani 1 1 d .
H29 H 0.6920 0.0875 0.0248 0.034 Uiso 1 1 calc R
C30 C 0.8210(2) 0.1547(2) 0.0737(2) 0.0324(5) Uani 1 1 d .
H30 H 0.8788 0.1430 0.0061 0.039 Uiso 1 1 calc R
C31 C 0.8470(2) 0.2057(2) 0.1602(2) 0.0339(5) Uani 1 1 d .
H31 H 0.9211 0.2317 0.1508 0.041 Uiso 1 1 calc R
C32 C 0.7652(2) 0.2189(2) 0.2603(2) 0.0318(5) Uani 1 1 d .
H32 H 0.7837 0.2530 0.3201 0.038 Uiso 1 1 calc R
C33 C 0.6557(2) 0.1821(2) 0.27350(18) 0.0274(4) Uani 1 1 d .
H33 H 0.6006 0.1899 0.3429 0.033 Uiso 1 1 calc R

loop_
_atom_site_aniso_label
_atom_site_aniso_U_11
_atom_site_aniso_U_22
_atom_site_aniso_U_33
_atom_site_aniso_U_23
_atom_site_aniso_U_13
_atom_site_aniso_U_12
Mo1 0.01853(10) 0.01671(10) 0.02031(9) 0.00074(6) -0.00569(6) -0.00554(7)
S1 0.0227(2) 0.0204(2) 0.0273(2) 0.00461(18) -0.01179(19) -0.00790(18)
S2 0.0207(2) 0.0183(2) 0.0243(2) 0.00224(17) -0.00974(18) -0.00644(18)
S3 0.0235(2) 0.0268(2) 0.0216(2) 0.00375(18) -0.00924(18) -0.01147(19)
S4 0.0209(2) 0.0229(2) 0.0220(2) 0.00370(18) -0.00760(18) -0.00710(18)
C1 0.0553(16) 0.0269(11) 0.0270(11) -0.0052(9) 0.0075(10) -0.0094(11)
C2 0.0268(11) 0.0325(12) 0.0497(14) -0.0158(11) 0.0074(10) -0.0082(9)
C3 0.0329(12) 0.0216(10) 0.0366(11) -0.0059(9) -0.0059(9) 0.0022(9)
C4 0.0366(12) 0.0247(10) 0.0348(11) -0.0076(9) 0.0011(9) -0.0131(9)
C5 0.0370(12) 0.0363(12) 0.0306(11) -0.0141(9) -0.0084(9) -0.0035(10)
C6 0.0189(9) 0.0206(9) 0.0228(9) 0.0004(7) -0.0041(7) -0.0080(7)
C7 0.0177(9) 0.0196(9) 0.0231(9) -0.0010(7) -0.0035(7) -0.0066(7)
C8 0.0213(9) 0.0214(9) 0.0202(8) -0.0009(7) -0.0047(7) -0.0076(7)
C9 0.0225(9) 0.0206(9) 0.0208(8) -0.0016(7) -0.0049(7) -0.0078(7)
C10 0.0236(10) 0.0298(10) 0.0198(8) 0.0024(7) -0.0045(7) -0.0144(8)
C11 0.0269(11) 0.0369(12) 0.0276(10) 0.0066(9) -0.0092(8) -0.0164(9)
C12 0.0357(13) 0.0583(16) 0.0319(11) 0.0085(11) -0.0140(10) -0.0288(12)
C13 0.0553(16) 0.0635(18) 0.0328(12) -0.0029(12) -0.0135(11) -0.0417(15)
C14 0.0551(16) 0.0443(14) 0.0332(12) -0.0093(10) -0.0042(11) -0.0288(13)
C15 0.0334(12) 0.0317(11) 0.0278(10) -0.0030(9) -0.0054(9) -0.0147(9)
C16 0.0214(9) 0.0196(9) 0.0219(8) 0.0000(7) -0.0060(7) -0.0074(7)
C17 0.0201(10) 0.0237(10) 0.0354(11) 0.0022(8) -0.0073(8) -0.0078(8)
C18 0.0274(11) 0.0222(10) 0.0408(12) 0.0017(9) -0.0164(9) -0.0040(8)
C19 0.0431(13) 0.0220(10) 0.0299(10) 0.0049(8) -0.0143(9) -0.0150(9)
C20 0.0345(12) 0.0285(11) 0.0310(11) -0.0007(9) -0.0001(9) -0.0172(9)
C21 0.0224(10) 0.0232(10) 0.0319(10) -0.0031(8) -0.0028(8) -0.0069(8)
C22 0.0182(9) 0.0226(9) 0.0231(9) 0.0028(7) -0.0055(7) -0.0065(7)
C23 0.0484(14) 0.0242(11) 0.0310(11) -0.0022(9) -0.0023(10) -0.0077(10)
C24 0.0530(16) 0.0204(11) 0.0488(15) 0.0030(10) -0.0009(12) -0.0063(10)
C25 0.0368(13) 0.0314(12) 0.0358(12) 0.0138(10) -0.0039(10) -0.0072(10)
C26 0.0363(13) 0.0382(13) 0.0251(10) 0.0054(9) -0.0021(9) -0.0109(10)
C27 0.0306(11) 0.0265(10) 0.0240(9) 0.0011(8) -0.0058(8) -0.0087(9)
C28 0.0198(9) 0.0202(9) 0.0252(9) 0.0020(7) -0.0083(7) -0.0048(7)
C29 0.0244(10) 0.0338(11) 0.0259(10) -0.0024(8) -0.0052(8) -0.0079(9)
C30 0.0214(10) 0.0410(13) 0.0308(11) 0.0042(9) -0.0035(8) -0.0087(9)
C31 0.0241(11) 0.0363(12) 0.0416(12) 0.0107(10) -0.0132(9) -0.0140(9)
C32 0.0301(11) 0.0340(12) 0.0353(11) 0.0004(9) -0.0140(9) -0.0131(9)
C33 0.0251(10) 0.0306(11) 0.0272(10) -0.0006(8) -0.0070(8) -0.0094(9)

loop_
_atom_type_symbol
_atom_type_description
_atom_type_scat_dispersion_real
_atom_type_scat_dispersion_imag
_atom_type_scat_source
C C 0.0033 0.0016 'International Tables Vol C Tables 4.2.6.8 and 6.1.1.4'
H H 0.0000 0.0000 'International Tables Vol C Tables 4.2.6.8 and 6.1.1.4'
S S 0.1246 0.1234 'International Tables Vol C Tables 4.2.6.8 and 6.1.1.4'
Mo Mo -1.6832 0.6857 'International Tables Vol C Tables 4.2.6.8 and 6.1.1.4'

loop_
_geom_angle_atom_site_label_1
_geom_angle_atom_site_label_2
_geom_angle_atom_site_label_3
_geom_angle
C4 Mo1 C3 35.84(9)
C4 Mo1 C5 35.75(9)
C3 Mo1 C5 58.91(8)
C4 Mo1 S2 135.63(6)
C3 Mo1 S2 139.18(6)
C5 Mo1 S2 99.88(7)
C4 Mo1 C2 58.53(8)
C3 Mo1 C2 34.89(9)
C5 Mo1 C2 57.65(9)
S2 Mo1 C2 104.62(7)
C4 Mo1 S3 88.23(6)
C3 Mo1 S3 85.11(6)
C5 Mo1 S3 121.91(7)
S2 Mo1 S3 132.841(19)
C2 Mo1 S3 115.37(7)
C4 Mo1 S1 131.73(6)
C3 Mo1 S1 96.40(6)
C5 Mo1 S1 142.77(6)
S2 Mo1 S1 80.768(19)
C2 Mo1 S1 85.92(6)
S3 Mo1 S1 78.294(19)
C4 Mo1 C1 58.36(8)
C3 Mo1 C1 58.02(8)
C5 Mo1 C1 34.36(9)
S2 Mo1 C1 84.50(6)
C2 Mo1 C1 34.37(9)
S3 Mo1 C1 142.48(6)
S1 Mo1 C1 110.06(7)
C4 Mo1 S4 87.38(6)
C3 Mo1 S4 121.90(6)
C5 Mo1 S4 82.30(6)
S2 Mo1 S4 84.372(17)
C2 Mo1 S4 139.77(6)
S3 Mo1 S4 80.969(17)
S1 Mo1 S4 134.28(2)
C1 Mo1 S4 111.20(7)
C6 S1 Mo1 110.01(7)
C7 S2 Mo1 110.26(7)
C8 S3 Mo1 105.40(7)
C9 S4 Mo1 104.82(7)
C5 C1 C2 108.2(2)
C5 C1 Mo1 71.25(13)
C2 C1 Mo1 71.84(13)
C3 C2 C1 108.7(2)
C3 C2 Mo1 70.56(13)
C1 C2 Mo1 73.79(13)
C2 C3 C4 107.7(2)
C2 C3 Mo1 74.56(13)
C4 C3 Mo1 71.28(12)
C3 C4 C5 107.5(2)
C3 C4 Mo1 72.87(12)
C5 C4 Mo1 74.30(13)
C1 C5 C4 107.9(2)
C1 C5 Mo1 74.40(13)
C4 C5 Mo1 69.96(12)
C7 C6 C10 125.44(18)
C7 C6 S1 119.35(15)
C10 C6 S1 115.20(14)
C6 C7 C16 126.19(17)
C6 C7 S2 119.55(15)
C16 C7 S2 114.09(13)
C9 C8 C22 125.63(18)
C9 C8 S3 120.46(15)
C22 C8 S3 113.91(14)
C8 C9 C28 122.32(18)
C8 C9 S4 119.16(15)
C28 C9 S4 118.46(14)
C15 C10 C11 118.78(19)
C15 C10 C6 120.61(19)
C11 C10 C6 120.47(19)
C12 C11 C10 120.4(2)
C13 C12 C11 120.5(2)
C12 C13 C14 119.8(2)
C13 C14 C15 120.1(2)
C10 C15 C14 120.5(2)
C21 C16 C17 118.25(19)
C21 C16 C7 120.61(18)
C17 C16 C7 120.95(18)
C18 C17 C16 120.5(2)
C19 C18 C17 120.5(2)
C18 C19 C20 119.6(2)
C21 C20 C19 120.0(2)
C20 C21 C16 121.1(2)
C23 C22 C27 118.97(19)
C23 C22 C8 119.94(19)
C27 C22 C8 120.85(18)
C22 C23 C24 120.6(2)
C25 C24 C23 120.0(2)
C24 C25 C26 119.9(2)
C25 C26 C27 120.4(2)
C22 C27 C26 120.2(2)
C33 C28 C29 118.94(19)
C33 C28 C9 120.38(19)
C29 C28 C9 120.62(18)
C30 C29 C28 120.4(2)
C31 C30 C29 120.2(2)
C30 C31 C32 120.1(2)
C31 C32 C33 120.0(2)
C32 C33 C28 120.4(2)

loop_
_geom_bond_atom_site_label_1
_geom_bond_atom_site_label_2
_geom_bond_distance
Mo1 C4 2.291(2)
Mo1 C3 2.312(2)
Mo1 C5 2.348(2)
Mo1 S2 2.3625(6)
Mo1 C2 2.363(2)
Mo1 S3 2.3668(6)
Mo1 S1 2.3788(6)
Mo1 C1 2.388(2)
Mo1 S4 2.3999(7)
S1 C6 1.732(2)
S2 C7 1.7362(19)
S3 C8 1.728(2)
S4 C9 1.740(2)
C1 C5 1.399(4)
C1 C2 1.404(4)
C2 C3 1.402(4)
C3 C4 1.417(3)
C4 C5 1.425(3)
C6 C7 1.366(3)
C6 C10 1.489(3)
C7 C16 1.483(3)
C8 C9 1.371(3)
C8 C22 1.491(3)
C9 C28 1.490(3)
C10 C15 1.395(3)
C10 C11 1.400(3)
C11 C12 1.393(3)
C12 C13 1.382(4)
C13 C14 1.388(4)
C14 C15 1.397(3)
C16 C21 1.395(3)
C16 C17 1.397(3)
C17 C18 1.390(3)
C18 C19 1.380(3)
C19 C20 1.388(3)
C20 C21 1.382(3)
C22 C23 1.389(3)
C22 C27 1.389(3)
C23 C24 1.389(3)
C24 C25 1.379(4)
C25 C26 1.378(4)
C26 C27 1.390(3)
C28 C33 1.396(3)
C28 C29 1.396(3)
C29 C30 1.390(3)
C30 C31 1.383(3)
C31 C32 1.385(4)
C32 C33 1.393(3)

loop_
_geom_torsion_atom_site_label_1
_geom_torsion_atom_site_label_2
_geom_torsion_atom_site_label_3
_geom_torsion_atom_site_label_4
_geom_torsion
C4 Mo1 S1 C6 -147.20(11)
C3 Mo1 S1 C6 -140.44(10)
C5 Mo1 S1 C6 -95.79(13)
S2 Mo1 S1 C6 -1.57(7)
C2 Mo1 S1 C6 -107.11(10)
S3 Mo1 S1 C6 135.92(7)
C1 Mo1 S1 C6 -82.21(10)
S4 Mo1 S1 C6 71.13(8)
C4 Mo1 S2 C7 143.38(11)
C3 Mo1 S2 C7 89.53(12)
C5 Mo1 S2 C7 142.65(9)
C2 Mo1 S2 C7 83.71(10)
S3 Mo1 S2 C7 -64.04(7)
S1 Mo1 S2 C7 0.42(7)
C1 Mo1 S2 C7 111.81(10)
S4 Mo1 S2 C7 -136.19(7)
C4 Mo1 S3 C8 62.65(9)
C3 Mo1 S3 C8 98.43(10)
C5 Mo1 S3 C8 50.03(10)
S2 Mo1 S3 C8 -98.55(7)
C2 Mo1 S3 C8 116.30(10)
S1 Mo1 S3 C8 -163.99(7)
C1 Mo1 S3 C8 88.23(14)
S4 Mo1 S3 C8 -24.98(7)
C4 Mo1 S4 C9 -63.91(9)
C3 Mo1 S4 C9 -53.72(10)
C5 Mo1 S4 C9 -99.46(9)
S2 Mo1 S4 C9 159.74(7)
C2 Mo1 S4 C9 -94.23(12)
S3 Mo1 S4 C9 24.71(7)
S1 Mo1 S4 C9 88.48(7)
C1 Mo1 S4 C9 -118.39(9)
C4 Mo1 C1 C5 -38.02(14)
C3 Mo1 C1 C5 -80.48(16)
S2 Mo1 C1 C5 116.51(14)
C2 Mo1 C1 C5 -117.3(2)
S3 Mo1 C1 C5 -68.48(19)
S1 Mo1 C1 C5 -165.42(13)
S4 Mo1 C1 C5 34.74(15)
C4 Mo1 C1 C2 79.32(16)
C3 Mo1 C1 C2 36.86(14)
C5 Mo1 C1 C2 117.3(2)
S2 Mo1 C1 C2 -126.15(14)
S3 Mo1 C1 C2 48.9(2)
S1 Mo1 C1 C2 -48.08(15)
S4 Mo1 C1 C2 152.08(13)
C5 C1 C2 C3 0.0(3)
Mo1 C1 C2 C3 -62.33(16)
C5 C1 C2 Mo1 62.33(16)
C4 Mo1 C2 C3 38.39(14)
C5 Mo1 C2 C3 80.77(16)
S2 Mo1 C2 C3 173.34(13)
S3 Mo1 C2 C3 -32.32(16)
S1 Mo1 C2 C3 -107.31(14)
C1 Mo1 C2 C3 117.2(2)
S4 Mo1 C2 C3 74.63(18)
C4 Mo1 C2 C1 -78.78(16)
C3 Mo1 C2 C1 -117.2(2)
C5 Mo1 C2 C1 -36.40(15)
S2 Mo1 C2 C1 56.17(15)
S3 Mo1 C2 C1 -149.49(13)
S1 Mo1 C2 C1 135.52(15)
S4 Mo1 C2 C1 -42.54(19)
C1 C2 C3 C4 0.4(3)
Mo1 C2 C3 C4 -64.05(15)
C1 C2 C3 Mo1 64.40(16)
C4 Mo1 C3 C2 -115.2(2)
C5 Mo1 C3 C2 -76.84(16)
S2 Mo1 C3 C2 -9.89(19)
S3 Mo1 C3 C2 151.00(14)
S1 Mo1 C3 C2 73.38(14)
C1 Mo1 C3 C2 -36.30(15)
S4 Mo1 C3 C2 -132.82(13)
C5 Mo1 C3 C4 38.40(14)
S2 Mo1 C3 C4 105.36(14)
C2 Mo1 C3 C4 115.2(2)
S3 Mo1 C3 C4 -93.76(13)
S1 Mo1 C3 C4 -171.37(13)
C1 Mo1 C3 C4 78.94(15)
S4 Mo1 C3 C4 -17.58(16)
C2 C3 C4 C5 -0.6(2)
Mo1 C3 C4 C5 -66.79(15)
C2 C3 C4 Mo1 66.22(15)
C5 Mo1 C4 C3 -114.4(2)
S2 Mo1 C4 C3 -115.66(13)
C2 Mo1 C4 C3 -37.34(14)
S3 Mo1 C4 C3 84.09(13)
S1 Mo1 C4 C3 11.52(17)
C1 Mo1 C4 C3 -77.92(15)
S4 Mo1 C4 C3 165.13(13)
C3 Mo1 C4 C5 114.4(2)
S2 Mo1 C4 C5 -1.23(18)
C2 Mo1 C4 C5 77.08(16)
S3 Mo1 C4 C5 -161.48(14)
S1 Mo1 C4 C5 125.95(13)
C1 Mo1 C4 C5 36.51(14)
S4 Mo1 C4 C5 -80.45(14)
C2 C1 C5 C4 -0.4(3)
Mo1 C1 C5 C4 62.36(15)
C2 C1 C5 Mo1 -62.71(16)
C3 C4 C5 C1 0.6(2)
Mo1 C4 C5 C1 -65.26(16)
C3 C4 C5 Mo1 65.83(15)
C4 Mo1 C5 C1 116.2(2)
C3 Mo1 C5 C1 77.66(16)
S2 Mo1 C5 C1 -64.71(15)
C2 Mo1 C5 C1 36.41(15)
S3 Mo1 C5 C1 138.13(13)
S1 Mo1 C5 C1 23.0(2)
S4 Mo1 C5 C1 -147.58(15)
C3 Mo1 C5 C4 -38.51(14)
S2 Mo1 C5 C4 179.13(13)
C2 Mo1 C5 C4 -79.76(15)
S3 Mo1 C5 C4 21.96(16)
S1 Mo1 C5 C4 -93.16(16)
C1 Mo1 C5 C4 -116.2(2)
S4 Mo1 C5 C4 96.25(14)
Mo1 S1 C6 C7 2.94(18)
Mo1 S1 C6 C10 -175.93(12)
C10 C6 C7 C16 -9.1(3)
S1 C6 C7 C16 172.14(15)
C10 C6 C7 S2 175.96(15)
S1 C6 C7 S2 -2.8(2)
Mo1 S2 C7 C6 1.20(18)
Mo1 S2 C7 C16 -174.31(12)
Mo1 S3 C8 C9 22.27(18)
Mo1 S3 C8 C22 -156.85(13)
C22 C8 C9 C28 -4.6(3)
S3 C8 C9 C28 176.44(15)
C22 C8 C9 S4 178.37(15)
S3 C8 C9 S4 -0.6(2)
Mo1 S4 C9 C8 -20.97(17)
Mo1 S4 C9 C28 161.85(13)
C7 C6 C10 C15 -43.2(3)
S1 C6 C10 C15 135.61(18)
C7 C6 C10 C11 141.2(2)
S1 C6 C10 C11 -40.0(2)
C15 C10 C11 C12 0.6(3)
C6 C10 C11 C12 176.29(19)
C10 C11 C12 C13 -0.1(3)
C11 C12 C13 C14 -0.4(4)
C12 C13 C14 C15 0.4(4)
C11 C10 C15 C14 -0.6(3)
C6 C10 C15 C14 -176.3(2)
C13 C14 C15 C10 0.1(4)
C6 C7 C16 C21 -58.7(3)
S2 C7 C16 C21 116.41(18)
C6 C7 C16 C17 126.3(2)
S2 C7 C16 C17 -58.5(2)
C21 C16 C17 C18 -1.4(3)
C7 C16 C17 C18 173.59(19)
C16 C17 C18 C19 -1.1(3)
C17 C18 C19 C20 2.3(3)
C18 C19 C20 C21 -1.0(3)
C19 C20 C21 C16 -1.6(3)
C17 C16 C21 C20 2.8(3)
C7 C16 C21 C20 -172.27(19)
C9 C8 C22 C23 -81.2(3)
S3 C8 C22 C23 97.8(2)
C9 C8 C22 C27 104.5(2)
S3 C8 C22 C27 -76.4(2)
C27 C22 C23 C24 1.6(4)
C8 C22 C23 C24 -172.7(2)
C22 C23 C24 C25 -1.1(4)
C23 C24 C25 C26 -0.4(4)
C24 C25 C26 C27 1.3(4)
C23 C22 C27 C26 -0.7(3)
C8 C22 C27 C26 173.56(19)
C25 C26 C27 C22 -0.8(4)
C8 C9 C28 C33 121.9(2)
S4 C9 C28 C33 -61.0(2)
C8 C9 C28 C29 -55.1(3)
S4 C9 C28 C29 121.97(19)
C33 C28 C29 C30 -0.2(3)
C9 C28 C29 C30 176.9(2)
C28 C29 C30 C31 -1.7(3)
C29 C30 C31 C32 2.2(4)
C30 C31 C32 C33 -0.8(4)
C31 C32 C33 C28 -1.1(3)
C29 C28 C33 C32 1.6(3)
C9 C28 C33 C32 -175.46(19)
